data_4307859
loop_
_publ_author_name
'Hendrik van Rensburg'
'Robert P. Tooze'
'Douglas F. Foster'
'Stefanus Otto'

_publ_contact_author
;
      Stefanus Otto
      Sasol Technology Research & Development      
      P.O. Box 1
      Sasolburg
      1947
      South Africa
;
_publ_contact_author_email Fanie.otto@sasol.com
_publ_contact_author_fax Intl-27-11-5223218
_publ_contact_author_phone Intl-27-16-9604456
_publ_section_title
;
Synthesis and Characterization of a Novel Cobalt Carbonyl N-Heterocyclic
Carbene Salt. Crystal Structure of [Co(CO)3(IMes)2]+[Co(CO)4]-
;
_journal_name_full 'Inorganic Chemistry'
_journal_page_first 1963
_journal_page_last 1965
_journal_paper_doi 10.1021/ic062368o
_journal_volume 46
_journal_year 2007
_chemical_formula_moiety 'C50.50 H51 Co2 N4 O7'
_chemical_formula_sum 'C50.5 H51 Co2 N4 O7'
_chemical_formula_weight 943.81
_chemical_name_systematic
; 
Di[1,3-bis(2,4,6-trimethylphenyl)imidazol-2-ylidene]tricarbonylcobalt(1+) 
Tetracarbonylcobaltate(1-) cyclohexane solvate
;
_space_group_IT_number 2
_symmetry_cell_setting triclinic
_symmetry_space_group_name_Hall '-P 1'
_symmetry_space_group_name_H-M 'P -1'
_atom_sites_solution_hydrogens geom
_atom_sites_solution_primary direct
_atom_sites_solution_secondary difmap
_audit_creation_method SHELXL-97
_cell_angle_alpha 108.352(3)
_cell_angle_beta 98.820(3)
_cell_angle_gamma 90.829(4)
_cell_formula_units_Z 2
_cell_length_a 11.554(2)
_cell_length_b 11.940(2)
_cell_length_c 18.039(3)
_cell_measurement_reflns_used 65
_cell_measurement_temperature 125(2)
_cell_measurement_theta_max 28
_cell_measurement_theta_min 12
_cell_volume 2328.8(7)
_computing_cell_refinement 'Bruker SMART'
_computing_data_collection 'Bruker SMART'
_computing_data_reduction 'Bruker SHELXTL'
_computing_molecular_graphics 'Bruker SHELXTL'
_computing_publication_material 'Bruker SHELXTL'
_computing_structure_refinement 'SHELXL-97 (Sheldrick, 1997)'
_computing_structure_solution 'SHELXS-97 (Sheldrick, 1990)'
_diffrn_ambient_temperature 125(2)
_diffrn_detector_area_resol_mean 0.83
_diffrn_measured_fraction_theta_full 0.968
_diffrn_measured_fraction_theta_max 0.968
_diffrn_measurement_device_type 'Bruker CCD area detector'
_diffrn_measurement_method 'phi and omega scans'
_diffrn_radiation_monochromator graphite
_diffrn_radiation_source 'fine-focus sealed tube'
_diffrn_radiation_type MoK\a
_diffrn_radiation_wavelength 0.71073
_diffrn_reflns_av_R_equivalents 0.0443
_diffrn_reflns_av_sigmaI/netI 0.0796
_diffrn_reflns_limit_h_max 13
_diffrn_reflns_limit_h_min -13
_diffrn_reflns_limit_k_max 14
_diffrn_reflns_limit_k_min -10
_diffrn_reflns_limit_l_max 21
_diffrn_reflns_limit_l_min -20
_diffrn_reflns_number 14967
_diffrn_reflns_theta_full 25.48
_diffrn_reflns_theta_max 25.48
_diffrn_reflns_theta_min 2.41
_diffrn_standards_decay_% 0
_diffrn_standards_interval_count 0
_diffrn_standards_interval_time 0
_diffrn_standards_number 0
_exptl_absorpt_coefficient_mu 0.768
_exptl_absorpt_correction_T_max 1.000
_exptl_absorpt_correction_T_min 0.822
_exptl_absorpt_correction_type multi-scan
_exptl_absorpt_process_details 'SADABS (Sheldrick, 1996)'
_exptl_crystal_colour Yellow
_exptl_crystal_density_diffrn 1.346
_exptl_crystal_density_meas ?
_exptl_crystal_density_method 'not measured'
_exptl_crystal_description Plate
_exptl_crystal_F_000 984
_exptl_crystal_size_max 0.19
_exptl_crystal_size_mid 0.10
_exptl_crystal_size_min 0.01
_refine_diff_density_max 0.942
_refine_diff_density_min -0.565
_refine_diff_density_rms 0.091
_refine_ls_extinction_coef 0.0014(6)
_refine_ls_extinction_expression Fc^*^=kFc[1+0.001xFc^2^\l^3^/sin(2\q)]^-1/4^
_refine_ls_extinction_method SHELXL
_refine_ls_goodness_of_fit_ref 1.016
_refine_ls_hydrogen_treatment constr
_refine_ls_matrix_type full
_refine_ls_number_parameters 599
_refine_ls_number_reflns 8362
_refine_ls_number_restraints 2
_refine_ls_restrained_S_all 1.016
_refine_ls_R_factor_all 0.1081
_refine_ls_R_factor_gt 0.0623
_refine_ls_shift/su_max 0.001
_refine_ls_shift/su_mean 0.000
_refine_ls_structure_factor_coef Fsqd
_refine_ls_weighting_details 'w=1/[\s^2^(Fo^2^)+(0.0816P)^2^+2.3054P] where P=(Fo^2^+2Fc^2^)/3'
_refine_ls_weighting_scheme calc
_refine_ls_wR_factor_gt 0.1396
_refine_ls_wR_factor_ref 0.1624
_reflns_number_gt 5563
_reflns_number_total 8362
_reflns_threshold_expression >2sigma(I)
_cod_data_source_file ic062368osi20061214_110823.cif
_cod_data_source_block sasol33
_cod_depositor_comments
;
The following automatic conversions were performed:
'_symmetry_cell_setting' value 'Triclinic' changed to 'triclinic'
according to '/home/saulius/struct/CIF-dictionaries/cif_core.dic'
dictionary named 'cif_core.dic' version 2.4.1 from
2010-06-29.

'_exptl_absorpt_correction_type' value 'Multi scan' changed
to 'multi-scan' according to
'/home/saulius/struct/CIF-dictionaries/cif_core.dic' dictionary named
'cif_core.dic' version 2.4.1 from 2010-06-29.

Automatic conversion script
Id: cif_fix_enum 1527 2010-12-29 10:47:43Z saulius 

The following automatic conversions were performed:

'_exptl_crystal_density_meas' value 'not measurted' was changed to
'?' - the value is perceived as not measured.

Automatic conversion script
Id: cif_fix_values 3008 2015-01-20 13:52:24Z robertas 
;
_cod_original_cell_volume 2328.9(8)
_cod_original_formula_sum 'C50.50 H51 Co2 N4 O7'
_cod_database_code 4307859

loop_
_symmetry_equiv_pos_as_xyz
'x, y, z'
'-x, -y, -z'

loop_
_atom_site_label
_atom_site_type_symbol
_atom_site_fract_x
_atom_site_fract_y
_atom_site_fract_z
_atom_site_U_iso_or_equiv
_atom_site_adp_type
_atom_site_occupancy
_atom_site_calc_flag
_atom_site_refinement_flags
_atom_site_disorder_assembly
_atom_site_disorder_group
Co1 Co 0.23827(5) 0.63068(6) 0.26486(3) 0.01990(18) Uani 1 d . . .
C1 C 0.1903(4) 0.6355(4) 0.1668(3) 0.0279(11) Uani 1 d . . .
O1 O 0.1596(3) 0.6264(3) 0.1015(2) 0.0426(10) Uani 1 d . . .
C2 C 0.2176(4) 0.6982(5) 0.3643(3) 0.0282(11) Uani 1 d . . .
O2 O 0.2126(3) 0.7396(4) 0.4301(2) 0.0404(10) Uani 1 d . . .
C3 C 0.3407(5) 0.5162(5) 0.2529(5) 0.061(2) Uani 1 d . . .
O3 O 0.4086(4) 0.4446(4) 0.2396(4) 0.109(3) Uani 1 d . . .
C11 C 0.0943(3) 0.5255(4) 0.2441(2) 0.0170(9) Uani 1 d . . .
N11 N -0.0113(3) 0.5549(3) 0.2669(2) 0.0200(8) Uani 1 d . . .
C12 C -0.0923(4) 0.4590(4) 0.2400(3) 0.0270(11) Uani 1 d . . .
H12 H -0.1713 0.4584 0.2487 0.032 Uiso 1 calc R . .
C13 C -0.0381(4) 0.3668(4) 0.1994(3) 0.0299(11) Uani 1 d . . .
H13 H -0.0714 0.2883 0.1737 0.036 Uiso 1 calc R . .
N12 N 0.0754(3) 0.4075(3) 0.2020(2) 0.0215(8) Uani 1 d . . .
C14 C -0.0460(3) 0.6678(4) 0.3121(3) 0.0197(9) Uani 1 d . . .
C15 C -0.0531(4) 0.6890(4) 0.3909(3) 0.0228(10) Uani 1 d . . .
C16 C -0.0941(4) 0.7952(4) 0.4322(3) 0.0234(10) Uani 1 d . . .
H16 H -0.0983 0.8115 0.4868 0.028 Uiso 1 calc R . .
C17 C -0.1296(4) 0.8795(4) 0.3953(3) 0.0221(10) Uani 1 d . . .
C18 C -0.1255(4) 0.8525(4) 0.3157(3) 0.0233(10) Uani 1 d . . .
H18 H -0.1512 0.9081 0.2899 0.028 Uiso 1 calc R . .
C19 C -0.0851(3) 0.7467(4) 0.2715(2) 0.0213(10) Uani 1 d . . .
C110 C -0.0206(4) 0.5991(5) 0.4319(3) 0.0321(12) Uani 1 d . . .
H10A H -0.0066 0.6381 0.4894 0.048 Uiso 1 calc R . .
H10B H 0.0507 0.5628 0.4154 0.048 Uiso 1 calc R . .
H10C H -0.0849 0.5378 0.4177 0.048 Uiso 1 calc R . .
C111 C -0.1707(4) 0.9950(5) 0.4419(3) 0.0326(12) Uani 1 d . . .
H11A H -0.1041 1.0433 0.4793 0.049 Uiso 1 calc R . .
H11B H -0.2308 0.9804 0.4712 0.049 Uiso 1 calc R . .
H11C H -0.2039 1.0371 0.4057 0.049 Uiso 1 calc R . .
C112 C -0.0896(4) 0.7182(5) 0.1836(3) 0.0290(11) Uani 1 d . . .
H12A H -0.1578 0.7526 0.1618 0.044 Uiso 1 calc R . .
H12B H -0.0964 0.6322 0.1583 0.044 Uiso 1 calc R . .
H12C H -0.0177 0.7513 0.1736 0.044 Uiso 1 calc R . .
C113 C 0.1554(4) 0.3283(4) 0.1613(3) 0.0220(10) Uani 1 d . . .
C114 C 0.1554(4) 0.3095(4) 0.0811(3) 0.0258(10) Uani 1 d . . .
C115 C 0.2359(4) 0.2348(4) 0.0457(3) 0.0277(11) Uani 1 d . . .
H115 H 0.2410 0.2243 -0.0081 0.033 Uiso 1 calc R . .
C116 C 0.3091(4) 0.1751(4) 0.0861(3) 0.0268(11) Uani 1 d . . .
C117 C 0.3000(4) 0.1888(4) 0.1635(3) 0.0251(10) Uani 1 d . . .
H117 H 0.3476 0.1449 0.1906 0.030 Uiso 1 calc R . .
C118 C 0.2230(4) 0.2653(4) 0.2038(3) 0.0224(10) Uani 1 d . . .
C119 C 0.0696(4) 0.3638(5) 0.0329(3) 0.0356(13) Uani 1 d . . .
H19A H 0.1123 0.4032 0.0041 0.053 Uiso 1 calc R . .
H19B H 0.0266 0.4218 0.0681 0.053 Uiso 1 calc R . .
H19C H 0.0141 0.3018 -0.0050 0.053 Uiso 1 calc R . .
C120 C 0.3945(4) 0.0924(5) 0.0443(3) 0.0376(13) Uani 1 d . . .
H20A H 0.4569 0.0800 0.0837 0.056 Uiso 1 calc R . .
H20B H 0.4290 0.1276 0.0097 0.056 Uiso 1 calc R . .
H20C H 0.3528 0.0164 0.0125 0.056 Uiso 1 calc R . .
C121 C 0.2148(4) 0.2801(5) 0.2885(3) 0.0304(11) Uani 1 d . . .
H21A H 0.2694 0.2294 0.3077 0.046 Uiso 1 calc R . .
H21B H 0.1345 0.2578 0.2923 0.046 Uiso 1 calc R . .
H21C H 0.2352 0.3629 0.3208 0.046 Uiso 1 calc R . .
C21 C 0.3609(3) 0.7604(4) 0.2858(2) 0.0185(9) Uani 1 d . . .
N21 N 0.3503(3) 0.8586(3) 0.2632(2) 0.0214(8) Uani 1 d . . .
C22 C 0.4538(4) 0.9300(5) 0.2866(3) 0.0310(11) Uani 1 d . . .
H22 H 0.4672 1.0027 0.2772 0.037 Uiso 1 calc R . .
C23 C 0.5314(4) 0.8763(5) 0.3251(3) 0.0307(11) Uani 1 d . . .
H23 H 0.6106 0.9036 0.3478 0.037 Uiso 1 calc R . .
N22 N 0.4743(3) 0.7735(3) 0.3254(2) 0.0233(9) Uani 1 d . . .
C24 C 0.2481(4) 0.8946(4) 0.2213(2) 0.0200(9) Uani 1 d . . .
C25 C 0.2451(4) 0.8781(4) 0.1406(3) 0.0248(10) Uani 1 d . . .
C26 C 0.1481(4) 0.9189(4) 0.1019(3) 0.0261(11) Uani 1 d . . .
H26 H 0.1424 0.9075 0.0469 0.031 Uiso 1 calc R . .
C27 C 0.0611(4) 0.9748(4) 0.1409(3) 0.0222(10) Uani 1 d . . .
C28 C 0.0710(4) 0.9938(4) 0.2214(3) 0.0242(10) Uani 1 d . . .
H28 H 0.0124 1.0349 0.2488 0.029 Uiso 1 calc R . .
C29 C 0.1650(4) 0.9544(4) 0.2641(3) 0.0242(10) Uani 1 d . . .
C210 C 0.3413(4) 0.8214(5) 0.0977(3) 0.0335(12) Uani 1 d . . .
H10D H 0.3145 0.7994 0.0404 0.050 Uiso 1 calc R . .
H10E H 0.3619 0.7505 0.1117 0.050 Uiso 1 calc R . .
H10F H 0.4104 0.8774 0.1128 0.050 Uiso 1 calc R . .
C211 C -0.0398(4) 1.0225(5) 0.0982(3) 0.0304(11) Uani 1 d . . .
H11D H -0.0096 1.0862 0.0814 0.046 Uiso 1 calc R . .
H11E H -0.0961 1.0533 0.1339 0.046 Uiso 1 calc R . .
H11F H -0.0789 0.9588 0.0516 0.046 Uiso 1 calc R . .
C212 C 0.1743(5) 0.9807(5) 0.3511(3) 0.0347(12) Uani 1 d . . .
H12D H 0.1343 0.9159 0.3618 0.052 Uiso 1 calc R . .
H12E H 0.1374 1.0545 0.3735 0.052 Uiso 1 calc R . .
H12F H 0.2572 0.9890 0.3753 0.052 Uiso 1 calc R . .
C213 C 0.5326(4) 0.6990(4) 0.3663(3) 0.0245(10) Uani 1 d . . .
C214 C 0.5300(4) 0.7250(4) 0.4469(3) 0.0254(10) Uani 1 d . . .
C215 C 0.5862(4) 0.6503(5) 0.4849(3) 0.0285(11) Uani 1 d . . .
H215 H 0.5845 0.6649 0.5396 0.034 Uiso 1 calc R . .
C216 C 0.6448(4) 0.5544(5) 0.4441(3) 0.0297(11) Uani 1 d . . .
C217 C 0.6504(4) 0.5369(5) 0.3652(3) 0.0295(11) Uani 1 d . . .
H217 H 0.6916 0.4729 0.3375 0.035 Uiso 1 calc R . .
C218 C 0.5974(4) 0.6105(4) 0.3251(3) 0.0252(10) Uani 1 d . . .
C219 C 0.4751(4) 0.8315(5) 0.4942(3) 0.0337(12) Uani 1 d . . .
H19D H 0.5369 0.8914 0.5271 0.050 Uiso 1 calc R . .
H19E H 0.4276 0.8085 0.5283 0.050 Uiso 1 calc R . .
H19F H 0.4250 0.8641 0.4582 0.050 Uiso 1 calc R . .
C220 C 0.7014(4) 0.4737(5) 0.4864(3) 0.0373(13) Uani 1 d . . .
H20D H 0.7277 0.4050 0.4479 0.056 Uiso 1 calc R . .
H20E H 0.6445 0.4471 0.5133 0.056 Uiso 1 calc R . .
H20F H 0.7690 0.5165 0.5254 0.056 Uiso 1 calc R . .
C221 C 0.6123(5) 0.5945(5) 0.2411(3) 0.0392(13) Uani 1 d . . .
H22D H 0.5424 0.6189 0.2135 0.059 Uiso 1 calc R . .
H22E H 0.6228 0.5111 0.2140 0.059 Uiso 1 calc R . .
H22F H 0.6814 0.6430 0.2411 0.059 Uiso 1 calc R . .
Co2 Co 0.69804(5) 0.16299(6) 0.24220(4) 0.02564(19) Uani 1 d . . .
C4 C 0.6822(4) 0.0092(5) 0.1938(3) 0.0312(11) Uani 1 d . . .
O4 O 0.6716(3) -0.0914(4) 0.1611(2) 0.0440(10) Uani 1 d . . .
C5 C 0.5848(4) 0.2122(5) 0.2978(3) 0.0296(11) Uani 1 d . . .
O5 O 0.5111(3) 0.2439(4) 0.3342(2) 0.0416(9) Uani 1 d . . .
C6 C 0.8328(4) 0.2040(5) 0.3080(3) 0.0314(12) Uani 1 d . . .
O6 O 0.9205(3) 0.2314(4) 0.3513(2) 0.0487(11) Uani 1 d . . .
C7 C 0.6872(4) 0.2300(5) 0.1671(3) 0.0347(12) Uani 1 d . . .
O7 O 0.6781(4) 0.2737(4) 0.1184(2) 0.0541(11) Uani 1 d . . .
CS1 C 0.5388(9) 0.6006(9) 0.0286(7) 0.047(3) Uani 0.50 d PD . .
HS1A H 0.4927 0.6275 -0.0128 0.056 Uiso 0.50 calc PR . .
HS1B H 0.5944 0.6677 0.0619 0.056 Uiso 0.50 calc PR . .
CS2 C 0.4549(8) 0.5816(9) 0.0800(6) 0.044(3) Uani 0.50 d PD . .
HS2A H 0.4911 0.5547 0.1242 0.053 Uiso 0.50 calc PR . .
HS2B H 0.4051 0.6484 0.0982 0.053 Uiso 0.50 calc PR . .
CS3 C 0.3977(14) 0.4841(15) 0.0078(11) 0.123(9) Uani 0.50 d PD . .
HS3A H 0.3325 0.4460 0.0229 0.148 Uiso 0.50 calc PR . .
HS3B H 0.3619 0.5211 -0.0315 0.148 Uiso 0.50 calc PR . .

loop_
_atom_site_aniso_label
_atom_site_aniso_U_11
_atom_site_aniso_U_22
_atom_site_aniso_U_33
_atom_site_aniso_U_23
_atom_site_aniso_U_13
_atom_site_aniso_U_12
Co1 0.0160(3) 0.0174(4) 0.0270(3) 0.0086(3) 0.0026(2) 0.0014(2)
C1 0.026(2) 0.019(3) 0.037(3) 0.007(2) 0.006(2) -0.007(2)
O1 0.062(2) 0.039(2) 0.024(2) 0.0120(17) -0.0021(17) -0.0163(19)
C2 0.023(2) 0.031(3) 0.033(3) 0.014(2) 0.002(2) -0.004(2)
O2 0.0321(19) 0.062(3) 0.024(2) 0.0094(18) 0.0051(14) -0.0095(18)
C3 0.021(3) 0.024(3) 0.128(6) 0.019(4) -0.007(3) -0.002(2)
O3 0.026(2) 0.027(3) 0.241(8) 0.015(4) -0.018(3) 0.000(2)
C11 0.019(2) 0.016(2) 0.018(2) 0.0075(18) 0.0053(16) 0.0047(17)
N11 0.0184(18) 0.014(2) 0.026(2) 0.0038(16) 0.0048(15) 0.0022(15)
C12 0.019(2) 0.022(3) 0.039(3) 0.006(2) 0.0089(19) -0.0052(19)
C13 0.017(2) 0.022(3) 0.049(3) 0.007(2) 0.007(2) -0.0052(19)
N12 0.0129(17) 0.017(2) 0.034(2) 0.0081(17) 0.0029(15) 0.0003(15)
C14 0.016(2) 0.016(2) 0.025(2) 0.0027(19) 0.0041(17) -0.0006(17)
C15 0.015(2) 0.025(3) 0.030(2) 0.013(2) 0.0028(17) 0.0008(18)
C16 0.022(2) 0.027(3) 0.019(2) 0.006(2) 0.0000(17) -0.0005(19)
C17 0.017(2) 0.020(3) 0.023(2) -0.0003(19) 0.0012(17) -0.0013(18)
C18 0.020(2) 0.021(3) 0.028(2) 0.008(2) 0.0009(18) 0.0051(19)
C19 0.016(2) 0.026(3) 0.022(2) 0.007(2) 0.0025(17) -0.0007(18)
C110 0.031(3) 0.036(3) 0.032(3) 0.016(2) 0.001(2) 0.005(2)
C111 0.026(2) 0.031(3) 0.032(3) -0.002(2) 0.005(2) 0.010(2)
C112 0.034(3) 0.028(3) 0.027(3) 0.011(2) 0.005(2) 0.006(2)
C113 0.018(2) 0.017(2) 0.026(2) 0.0007(19) 0.0041(17) 0.0017(18)
C114 0.021(2) 0.021(3) 0.030(3) 0.004(2) -0.0019(18) 0.0019(19)
C115 0.032(3) 0.025(3) 0.021(2) -0.001(2) 0.0059(19) 0.002(2)
C116 0.022(2) 0.021(3) 0.035(3) 0.005(2) 0.0065(19) 0.0008(19)
C117 0.025(2) 0.017(2) 0.031(3) 0.007(2) -0.0010(19) 0.0017(19)
C118 0.021(2) 0.016(2) 0.027(2) 0.0032(19) 0.0018(18) -0.0011(18)
C119 0.035(3) 0.034(3) 0.030(3) 0.005(2) -0.006(2) 0.007(2)
C120 0.037(3) 0.030(3) 0.041(3) 0.001(2) 0.014(2) 0.011(2)
C121 0.035(3) 0.026(3) 0.032(3) 0.011(2) 0.009(2) 0.007(2)
C21 0.017(2) 0.019(2) 0.019(2) 0.0045(19) 0.0044(16) 0.0023(18)
N21 0.0233(19) 0.017(2) 0.025(2) 0.0110(17) -0.0004(15) -0.0028(15)
C22 0.026(2) 0.026(3) 0.040(3) 0.015(2) -0.005(2) -0.009(2)
C23 0.029(3) 0.026(3) 0.037(3) 0.014(2) -0.002(2) -0.006(2)
N22 0.0201(18) 0.023(2) 0.028(2) 0.0126(17) -0.0021(15) -0.0018(16)
C24 0.023(2) 0.015(2) 0.023(2) 0.0079(19) 0.0020(17) 0.0042(18)
C25 0.027(2) 0.021(3) 0.030(3) 0.012(2) 0.0067(19) -0.001(2)
C26 0.030(2) 0.031(3) 0.018(2) 0.011(2) 0.0010(18) 0.004(2)
C27 0.025(2) 0.015(2) 0.025(2) 0.008(2) -0.0033(18) -0.0029(19)
C28 0.026(2) 0.018(3) 0.032(3) 0.010(2) 0.0085(19) 0.0037(19)
C29 0.028(2) 0.017(2) 0.025(2) 0.005(2) 0.0017(18) -0.0057(19)
C210 0.038(3) 0.039(3) 0.028(3) 0.014(2) 0.011(2) 0.013(2)
C211 0.029(2) 0.031(3) 0.033(3) 0.013(2) 0.002(2) 0.007(2)
C212 0.040(3) 0.034(3) 0.032(3) 0.011(2) 0.006(2) 0.007(2)
C213 0.014(2) 0.025(3) 0.034(3) 0.012(2) -0.0027(18) -0.0004(19)
C214 0.022(2) 0.022(3) 0.027(3) 0.006(2) -0.0039(18) -0.0002(19)
C215 0.027(2) 0.035(3) 0.023(2) 0.011(2) 0.0002(19) 0.006(2)
C216 0.017(2) 0.029(3) 0.044(3) 0.017(2) -0.004(2) 0.000(2)
C217 0.020(2) 0.034(3) 0.033(3) 0.009(2) 0.0047(19) 0.004(2)
C218 0.016(2) 0.026(3) 0.034(3) 0.012(2) 0.0036(18) 0.0025(19)
C219 0.038(3) 0.025(3) 0.031(3) 0.002(2) -0.001(2) 0.010(2)
C220 0.032(3) 0.039(3) 0.045(3) 0.022(3) 0.001(2) 0.011(2)
C221 0.036(3) 0.047(4) 0.042(3) 0.021(3) 0.015(2) 0.014(3)
Co2 0.0220(3) 0.0267(4) 0.0282(4) 0.0082(3) 0.0053(3) 0.0021(3)
C4 0.030(3) 0.034(3) 0.031(3) 0.013(2) 0.004(2) 0.006(2)
O4 0.048(2) 0.032(2) 0.045(2) 0.0064(19) 0.0010(17) 0.0091(18)
C5 0.026(2) 0.031(3) 0.034(3) 0.013(2) 0.004(2) -0.001(2)
O5 0.0317(19) 0.051(3) 0.044(2) 0.0133(19) 0.0146(17) 0.0100(18)
C6 0.030(3) 0.032(3) 0.030(3) 0.005(2) 0.008(2) 0.004(2)
O6 0.032(2) 0.065(3) 0.041(2) 0.008(2) -0.0008(17) 0.0000(19)
C7 0.033(3) 0.036(3) 0.032(3) 0.006(3) 0.006(2) -0.004(2)
O7 0.059(3) 0.063(3) 0.047(2) 0.033(2) -0.0006(19) -0.015(2)
CS1 0.043(6) 0.022(6) 0.072(8) -0.007(6) 0.048(6) -0.004(5)
CS2 0.052(7) 0.038(7) 0.059(7) 0.024(6) 0.040(6) 0.026(6)
CS3 0.081(12) 0.066(12) 0.16(2) -0.052(13) 0.034(12) 0.010(10)

loop_
_atom_type_symbol
_atom_type_description
_atom_type_scat_dispersion_real
_atom_type_scat_dispersion_imag
_atom_type_scat_source
C C 0.0033 0.0016 'International Tables Vol C Tables 4.2.6.8 and 6.1.1.4'
H H 0.0000 0.0000 'International Tables Vol C Tables 4.2.6.8 and 6.1.1.4'
N N 0.0061 0.0033 'International Tables Vol C Tables 4.2.6.8 and 6.1.1.4'
O O 0.0106 0.0060 'International Tables Vol C Tables 4.2.6.8 and 6.1.1.4'
Co Co 0.3494 0.9721 'International Tables Vol C Tables 4.2.6.8 and 6.1.1.4'

loop_
_geom_angle_atom_site_label_1
_geom_angle_atom_site_label_2
_geom_angle_atom_site_label_3
_geom_angle
_geom_angle_site_symmetry_1
_geom_angle_site_symmetry_3
_geom_angle_publ_flag
C2 Co1 C1 141.4(2) . . ?
C2 Co1 C3 113.9(3) . . ?
C1 Co1 C3 104.7(3) . . ?
C2 Co1 C11 90.38(19) . . ?
C1 Co1 C11 84.70(18) . . ?
C3 Co1 C11 96.7(2) . . ?
C2 Co1 C21 86.26(19) . . ?
C1 Co1 C21 91.31(19) . . ?
C3 Co1 C21 94.4(2) . . ?
C11 Co1 C21 168.87(17) . . ?
O1 C1 Co1 173.1(4) . . ?
O2 C2 Co1 174.9(4) . . ?
O3 C3 Co1 174.3(8) . . ?
N11 C11 N12 103.2(3) . . ?
N11 C11 Co1 127.9(3) . . ?
N12 C11 Co1 128.9(3) . . ?
C11 N11 C12 111.7(4) . . ?
C11 N11 C14 129.1(4) . . ?
C12 N11 C14 119.2(3) . . ?
C13 C12 N11 106.9(4) . . ?
C13 C12 H12 126.6 . . ?
N11 C12 H12 126.6 . . ?
C12 C13 N12 106.9(4) . . ?
C12 C13 H13 126.5 . . ?
N12 C13 H13 126.5 . . ?
C11 N12 C13 111.3(4) . . ?
C11 N12 C113 128.7(3) . . ?
C13 N12 C113 120.0(4) . . ?
C15 C14 C19 122.3(4) . . ?
C15 C14 N11 119.2(4) . . ?
C19 C14 N11 118.1(4) . . ?
C14 C15 C16 118.4(4) . . ?
C14 C15 C110 121.8(4) . . ?
C16 C15 C110 119.8(4) . . ?
C15 C16 C17 121.5(4) . . ?
C15 C16 H16 119.2 . . ?
C17 C16 H16 119.2 . . ?
C18 C17 C16 118.1(4) . . ?
C18 C17 C111 121.5(4) . . ?
C16 C17 C111 120.4(4) . . ?
C17 C18 C19 122.5(4) . . ?
C17 C18 H18 118.8 . . ?
C19 C18 H18 118.8 . . ?
C18 C19 C14 117.1(4) . . ?
C18 C19 C112 120.3(4) . . ?
C14 C19 C112 122.6(4) . . ?
C15 C110 H10A 109.5 . . ?
C15 C110 H10B 109.5 . . ?
H10A C110 H10B 109.5 . . ?
C15 C110 H10C 109.5 . . ?
H10A C110 H10C 109.5 . . ?
H10B C110 H10C 109.5 . . ?
C17 C111 H11A 109.5 . . ?
C17 C111 H11B 109.5 . . ?
H11A C111 H11B 109.5 . . ?
C17 C111 H11C 109.5 . . ?
H11A C111 H11C 109.5 . . ?
H11B C111 H11C 109.5 . . ?
C19 C112 H12A 109.5 . . ?
C19 C112 H12B 109.5 . . ?
H12A C112 H12B 109.5 . . ?
C19 C112 H12C 109.5 . . ?
H12A C112 H12C 109.5 . . ?
H12B C112 H12C 109.5 . . ?
C114 C113 C118 122.7(4) . . ?
C114 C113 N12 119.8(4) . . ?
C118 C113 N12 117.2(4) . . ?
C115 C114 C113 117.2(4) . . ?
C115 C114 C119 120.3(4) . . ?
C113 C114 C119 122.4(4) . . ?
C116 C115 C114 122.2(4) . . ?
C116 C115 H115 118.9 . . ?
C114 C115 H115 118.9 . . ?
C117 C116 C115 118.8(4) . . ?
C117 C116 C120 120.9(4) . . ?
C115 C116 C120 120.2(4) . . ?
C116 C117 C118 122.2(4) . . ?
C116 C117 H117 118.9 . . ?
C118 C117 H117 118.9 . . ?
C117 C118 C113 116.5(4) . . ?
C117 C118 C121 121.6(4) . . ?
C113 C118 C121 121.9(4) . . ?
C114 C119 H19A 109.5 . . ?
C114 C119 H19B 109.5 . . ?
H19A C119 H19B 109.5 . . ?
C114 C119 H19C 109.5 . . ?
H19A C119 H19C 109.5 . . ?
H19B C119 H19C 109.5 . . ?
C116 C120 H20A 109.5 . . ?
C116 C120 H20B 109.5 . . ?
H20A C120 H20B 109.5 . . ?
C116 C120 H20C 109.5 . . ?
H20A C120 H20C 109.5 . . ?
H20B C120 H20C 109.5 . . ?
C118 C121 H21A 109.5 . . ?
C118 C121 H21B 109.5 . . ?
H21A C121 H21B 109.5 . . ?
C118 C121 H21C 109.5 . . ?
H21A C121 H21C 109.5 . . ?
H21B C121 H21C 109.5 . . ?
N21 C21 N22 103.5(4) . . ?
N21 C21 Co1 126.9(3) . . ?
N22 C21 Co1 129.6(3) . . ?
C21 N21 C22 111.7(4) . . ?
C21 N21 C24 128.5(4) . . ?
C22 N21 C24 119.7(4) . . ?
C23 C22 N21 106.6(4) . . ?
C23 C22 H22 126.7 . . ?
N21 C22 H22 126.7 . . ?
C22 C23 N22 107.0(4) . . ?
C22 C23 H23 126.5 . . ?
N22 C23 H23 126.5 . . ?
C21 N22 C23 111.0(4) . . ?
C21 N22 C213 128.3(4) . . ?
C23 N22 C213 120.6(4) . . ?
C29 C24 C25 123.3(4) . . ?
C29 C24 N21 118.8(4) . . ?
C25 C24 N21 117.5(4) . . ?
C24 C25 C26 116.7(4) . . ?
C24 C25 C210 121.9(4) . . ?
C26 C25 C210 121.4(4) . . ?
C27 C26 C25 122.2(4) . . ?
C27 C26 H26 118.9 . . ?
C25 C26 H26 118.9 . . ?
C26 C27 C28 118.8(4) . . ?
C26 C27 C211 120.9(4) . . ?
C28 C27 C211 120.1(4) . . ?
C27 C28 C29 122.2(4) . . ?
C27 C28 H28 118.9 . . ?
C29 C28 H28 118.9 . . ?
C24 C29 C28 116.6(4) . . ?
C24 C29 C212 123.0(4) . . ?
C28 C29 C212 120.3(4) . . ?
C25 C210 H10D 109.5 . . ?
C25 C210 H10E 109.5 . . ?
H10D C210 H10E 109.5 . . ?
C25 C210 H10F 109.5 . . ?
H10D C210 H10F 109.5 . . ?
H10E C210 H10F 109.5 . . ?
C27 C211 H11D 109.5 . . ?
C27 C211 H11E 109.5 . . ?
H11D C211 H11E 109.5 . . ?
C27 C211 H11F 109.5 . . ?
H11D C211 H11F 109.5 . . ?
H11E C211 H11F 109.5 . . ?
C29 C212 H12D 109.5 . . ?
C29 C212 H12E 109.5 . . ?
H12D C212 H12E 109.5 . . ?
C29 C212 H12F 109.5 . . ?
H12D C212 H12F 109.5 . . ?
H12E C212 H12F 109.5 . . ?
C218 C213 C214 122.9(4) . . ?
C218 C213 N22 118.3(4) . . ?
C214 C213 N22 118.6(4) . . ?
C213 C214 C215 117.4(4) . . ?
C213 C214 C219 123.0(4) . . ?
C215 C214 C219 119.6(4) . . ?
C214 C215 C216 121.4(4) . . ?
C214 C215 H215 119.3 . . ?
C216 C215 H215 119.3 . . ?
C217 C216 C215 118.7(4) . . ?
C217 C216 C220 121.4(5) . . ?
C215 C216 C220 120.0(5) . . ?
C216 C217 C218 122.0(5) . . ?
C216 C217 H217 119.0 . . ?
C218 C217 H217 119.0 . . ?
C213 C218 C217 117.3(4) . . ?
C213 C218 C221 122.0(4) . . ?
C217 C218 C221 120.7(4) . . ?
C214 C219 H19D 109.5 . . ?
C214 C219 H19E 109.5 . . ?
H19D C219 H19E 109.5 . . ?
C214 C219 H19F 109.5 . . ?
H19D C219 H19F 109.5 . . ?
H19E C219 H19F 109.5 . . ?
C216 C220 H20D 109.5 . . ?
C216 C220 H20E 109.5 . . ?
H20D C220 H20E 109.5 . . ?
C216 C220 H20F 109.5 . . ?
H20D C220 H20F 109.5 . . ?
H20E C220 H20F 109.5 . . ?
C218 C221 H22D 109.5 . . ?
C218 C221 H22E 109.5 . . ?
H22D C221 H22E 109.5 . . ?
C218 C221 H22F 109.5 . . ?
H22D C221 H22F 109.5 . . ?
H22E C221 H22F 109.5 . . ?
C4 Co2 C5 111.8(2) . . ?
C4 Co2 C6 111.0(2) . . ?
C5 Co2 C6 107.5(2) . . ?
C4 Co2 C7 106.5(2) . . ?
C5 Co2 C7 108.0(2) . . ?
C6 Co2 C7 112.1(2) . . ?
O4 C4 Co2 179.1(5) . . ?
O5 C5 Co2 179.7(4) . . ?
O6 C6 Co2 179.5(4) . . ?
O7 C7 Co2 178.8(5) . . ?
CS3 CS1 CS2 122.2(14) 2_665 . ?
CS3 CS1 CS3 91.7(11) 2_665 . ?
CS2 CS1 CS3 47.2(5) . . ?
CS3 CS1 HS1A 106.8 2_665 . ?
CS2 CS1 HS1A 106.8 . . ?
CS3 CS1 HS1A 84.5 . . ?
CS3 CS1 HS1B 106.8 2_665 . ?
CS2 CS1 HS1B 106.8 . . ?
CS3 CS1 HS1B 154.0 . . ?
HS1A CS1 HS1B 106.6 . . ?
CS3 CS2 CS1 85.6(11) . . ?
CS3 CS2 HS2A 114.4 . . ?
CS1 CS2 HS2A 114.4 . . ?
CS3 CS2 HS2B 114.4 . . ?
CS1 CS2 HS2B 114.4 . . ?
HS2A CS2 HS2B 111.5 . . ?
CS1 CS3 CS2 119.5(13) 2_665 . ?
CS1 CS3 CS1 88.3(11) 2_665 . ?
CS2 CS3 CS1 47.2(5) . . ?
CS1 CS3 HS3A 107.4 2_665 . ?
CS2 CS3 HS3A 107.4 . . ?
CS1 CS3 HS3A 154.6 . . ?
CS1 CS3 HS3B 107.4 2_665 . ?
CS2 CS3 HS3B 107.4 . . ?
CS1 CS3 HS3B 86.3 . . ?
HS3A CS3 HS3B 107.0 . . ?

loop_
_geom_bond_atom_site_label_1
_geom_bond_atom_site_label_2
_geom_bond_distance
_geom_bond_site_symmetry_2
_geom_bond_publ_flag
Co1 C2 1.776(5) . ?
Co1 C1 1.790(5) . ?
Co1 C3 1.804(6) . ?
Co1 C11 1.984(4) . ?
Co1 C21 1.988(4) . ?
C1 O1 1.146(6) . ?
C2 O2 1.144(5) . ?
C3 O3 1.163(7) . ?
C11 N11 1.363(5) . ?
C11 N12 1.370(6) . ?
N11 C12 1.379(6) . ?
N11 C14 1.437(5) . ?
C12 C13 1.339(7) . ?
C12 H12 0.9500 . ?
C13 N12 1.381(5) . ?
C13 H13 0.9500 . ?
N12 C113 1.444(5) . ?
C14 C15 1.380(6) . ?
C14 C19 1.404(6) . ?
C15 C16 1.385(6) . ?
C15 C110 1.506(7) . ?
C16 C17 1.405(6) . ?
C16 H16 0.9500 . ?
C17 C18 1.378(6) . ?
C17 C111 1.498(6) . ?
C18 C19 1.396(6) . ?
C18 H18 0.9500 . ?
C19 C112 1.505(6) . ?
C110 H10A 0.9800 . ?
C110 H10B 0.9800 . ?
C110 H10C 0.9800 . ?
C111 H11A 0.9800 . ?
C111 H11B 0.9800 . ?
C111 H11C 0.9800 . ?
C112 H12A 0.9800 . ?
C112 H12B 0.9800 . ?
C112 H12C 0.9800 . ?
C113 C114 1.392(6) . ?
C113 C118 1.401(6) . ?
C114 C115 1.383(6) . ?
C114 C119 1.507(6) . ?
C115 C116 1.382(7) . ?
C115 H115 0.9500 . ?
C116 C117 1.375(7) . ?
C116 C120 1.519(6) . ?
C117 C118 1.399(6) . ?
C117 H117 0.9500 . ?
C118 C121 1.499(6) . ?
C119 H19A 0.9800 . ?
C119 H19B 0.9800 . ?
C119 H19C 0.9800 . ?
C120 H20A 0.9800 . ?
C120 H20B 0.9800 . ?
C120 H20C 0.9800 . ?
C121 H21A 0.9800 . ?
C121 H21B 0.9800 . ?
C121 H21C 0.9800 . ?
C21 N21 1.360(6) . ?
C21 N22 1.373(5) . ?
N21 C22 1.388(6) . ?
N21 C24 1.447(5) . ?
C22 C23 1.343(7) . ?
C22 H22 0.9500 . ?
C23 N22 1.387(6) . ?
C23 H23 0.9500 . ?
N22 C213 1.439(6) . ?
C24 C29 1.388(6) . ?
C24 C25 1.400(6) . ?
C25 C26 1.404(6) . ?
C25 C210 1.501(6) . ?
C26 C27 1.376(6) . ?
C26 H26 0.9500 . ?
C27 C28 1.383(6) . ?
C27 C211 1.516(6) . ?
C28 C29 1.408(6) . ?
C28 H28 0.9500 . ?
C29 C212 1.487(7) . ?
C210 H10D 0.9800 . ?
C210 H10E 0.9800 . ?
C210 H10F 0.9800 . ?
C211 H11D 0.9800 . ?
C211 H11E 0.9800 . ?
C211 H11F 0.9800 . ?
C212 H12D 0.9800 . ?
C212 H12E 0.9800 . ?
C212 H12F 0.9800 . ?
C213 C218 1.388(6) . ?
C213 C214 1.394(7) . ?
C214 C215 1.397(6) . ?
C214 C219 1.500(7) . ?
C215 C216 1.398(7) . ?
C215 H215 0.9500 . ?
C216 C217 1.383(7) . ?
C216 C220 1.506(7) . ?
C217 C218 1.398(7) . ?
C217 H217 0.9500 . ?
C218 C221 1.503(7) . ?
C219 H19D 0.9800 . ?
C219 H19E 0.9800 . ?
C219 H19F 0.9800 . ?
C220 H20D 0.9800 . ?
C220 H20E 0.9800 . ?
C220 H20F 0.9800 . ?
C221 H22D 0.9800 . ?
C221 H22E 0.9800 . ?
C221 H22F 0.9800 . ?
Co2 C4 1.761(6) . ?
Co2 C5 1.765(5) . ?
Co2 C6 1.765(5) . ?
Co2 C7 1.767(6) . ?
C4 O4 1.155(6) . ?
C5 O5 1.150(6) . ?
C6 O6 1.154(6) . ?
C7 O7 1.148(6) . ?
CS1 CS3 1.321(18) 2_665 ?
CS1 CS2 1.4997(11) . ?
CS1 CS3 2.04(2) . ?
CS1 HS1A 0.9900 . ?
CS1 HS1B 0.9900 . ?
CS2 CS3 1.4993(11) . ?
CS2 HS2A 0.9900 . ?
CS2 HS2B 0.9900 . ?
CS3 CS1 1.321(18) 2_665 ?
CS3 HS3A 0.9900 . ?
CS3 HS3B 0.9900 . ?

loop_
_geom_torsion_atom_site_label_1
_geom_torsion_atom_site_label_2
_geom_torsion_atom_site_label_3
_geom_torsion_atom_site_label_4
_geom_torsion
_geom_torsion_site_symmetry_1
_geom_torsion_site_symmetry_2
_geom_torsion_site_symmetry_3
_geom_torsion_site_symmetry_4
_geom_torsion_publ_flag
C2 Co1 C1 O1 -140(3) . . . . ?
C3 Co1 C1 O1 39(4) . . . . ?
C11 Co1 C1 O1 -56(3) . . . . ?
C21 Co1 C1 O1 134(3) . . . . ?
C1 Co1 C2 O2 -153(5) . . . . ?
C3 Co1 C2 O2 28(5) . . . . ?
C11 Co1 C2 O2 125(5) . . . . ?
C21 Co1 C2 O2 -65(5) . . . . ?
C2 Co1 C3 O3 -153(5) . . . . ?
C1 Co1 C3 O3 27(5) . . . . ?
C11 Co1 C3 O3 113(5) . . . . ?
C21 Co1 C3 O3 -66(5) . . . . ?
C2 Co1 C11 N11 43.4(4) . . . . ?
C1 Co1 C11 N11 -98.2(4) . . . . ?
C3 Co1 C11 N11 157.6(4) . . . . ?
C21 Co1 C11 N11 -28.8(11) . . . . ?
C2 Co1 C11 N12 -138.5(4) . . . . ?
C1 Co1 C11 N12 79.9(4) . . . . ?
C3 Co1 C11 N12 -24.4(5) . . . . ?
C21 Co1 C11 N12 149.2(7) . . . . ?
N12 C11 N11 C12 0.0(5) . . . . ?
Co1 C11 N11 C12 178.5(3) . . . . ?
N12 C11 N11 C14 -179.2(4) . . . . ?
Co1 C11 N11 C14 -0.7(6) . . . . ?
C11 N11 C12 C13 0.0(5) . . . . ?
C14 N11 C12 C13 179.2(4) . . . . ?
N11 C12 C13 N12 0.0(5) . . . . ?
N11 C11 N12 C13 0.0(5) . . . . ?
Co1 C11 N12 C13 -178.4(3) . . . . ?
N11 C11 N12 C113 178.2(4) . . . . ?
Co1 C11 N12 C113 -0.2(7) . . . . ?
C12 C13 N12 C11 0.0(5) . . . . ?
C12 C13 N12 C113 -178.4(4) . . . . ?
C11 N11 C14 C15 -102.8(5) . . . . ?
C12 N11 C14 C15 78.0(5) . . . . ?
C11 N11 C14 C19 84.9(5) . . . . ?
C12 N11 C14 C19 -94.3(5) . . . . ?
C19 C14 C15 C16 -3.8(6) . . . . ?
N11 C14 C15 C16 -175.8(4) . . . . ?
C19 C14 C15 C110 174.6(4) . . . . ?
N11 C14 C15 C110 2.7(6) . . . . ?
C14 C15 C16 C17 1.0(6) . . . . ?
C110 C15 C16 C17 -177.5(4) . . . . ?
C15 C16 C17 C18 1.6(6) . . . . ?
C15 C16 C17 C111 -178.4(4) . . . . ?
C16 C17 C18 C19 -1.6(6) . . . . ?
C111 C17 C18 C19 178.5(4) . . . . ?
C17 C18 C19 C14 -1.1(6) . . . . ?
C17 C18 C19 C112 176.1(4) . . . . ?
C15 C14 C19 C18 3.9(6) . . . . ?
N11 C14 C19 C18 175.9(4) . . . . ?
C15 C14 C19 C112 -173.3(4) . . . . ?
N11 C14 C19 C112 -1.2(6) . . . . ?
C11 N12 C113 C114 -93.4(5) . . . . ?
C13 N12 C113 C114 84.6(6) . . . . ?
C11 N12 C113 C118 92.1(6) . . . . ?
C13 N12 C113 C118 -89.8(5) . . . . ?
C118 C113 C114 C115 -7.4(7) . . . . ?
N12 C113 C114 C115 178.5(4) . . . . ?
C118 C113 C114 C119 170.7(4) . . . . ?
N12 C113 C114 C119 -3.5(7) . . . . ?
C113 C114 C115 C116 3.8(7) . . . . ?
C119 C114 C115 C116 -174.3(4) . . . . ?
C114 C115 C116 C117 1.2(7) . . . . ?
C114 C115 C116 C120 178.9(4) . . . . ?
C115 C116 C117 C118 -3.0(7) . . . . ?
C120 C116 C117 C118 179.3(4) . . . . ?
C116 C117 C118 C113 -0.3(7) . . . . ?
C116 C117 C118 C121 -179.5(4) . . . . ?
C114 C113 C118 C117 5.7(7) . . . . ?
N12 C113 C118 C117 180.0(4) . . . . ?
C114 C113 C118 C121 -175.2(4) . . . . ?
N12 C113 C118 C121 -0.9(6) . . . . ?
C2 Co1 C21 N21 -101.6(4) . . . . ?
C1 Co1 C21 N21 39.8(4) . . . . ?
C3 Co1 C21 N21 144.7(4) . . . . ?
C11 Co1 C21 N21 -29.0(11) . . . . ?
C2 Co1 C21 N22 78.6(4) . . . . ?
C1 Co1 C21 N22 -140.0(4) . . . . ?
C3 Co1 C21 N22 -35.2(5) . . . . ?
C11 Co1 C21 N22 151.2(7) . . . . ?
N22 C21 N21 C22 0.9(5) . . . . ?
Co1 C21 N21 C22 -179.0(3) . . . . ?
N22 C21 N21 C24 -177.9(4) . . . . ?
Co1 C21 N21 C24 2.3(6) . . . . ?
C21 N21 C22 C23 -0.2(6) . . . . ?
C24 N21 C22 C23 178.6(4) . . . . ?
N21 C22 C23 N22 -0.5(6) . . . . ?
N21 C21 N22 C23 -1.2(5) . . . . ?
Co1 C21 N22 C23 178.7(3) . . . . ?
N21 C21 N22 C213 176.3(4) . . . . ?
Co1 C21 N22 C213 -3.8(7) . . . . ?
C22 C23 N22 C21 1.1(6) . . . . ?
C22 C23 N22 C213 -176.6(4) . . . . ?
C21 N21 C24 C29 83.4(6) . . . . ?
C22 N21 C24 C29 -95.3(5) . . . . ?
C21 N21 C24 C25 -103.3(5) . . . . ?
C22 N21 C24 C25 78.0(5) . . . . ?
C29 C24 C25 C26 -4.0(7) . . . . ?
N21 C24 C25 C26 -177.0(4) . . . . ?
C29 C24 C25 C210 175.1(5) . . . . ?
N21 C24 C25 C210 2.1(7) . . . . ?
C24 C25 C26 C27 1.4(7) . . . . ?
C210 C25 C26 C27 -177.7(5) . . . . ?
C25 C26 C27 C28 1.5(7) . . . . ?
C25 C26 C27 C211 177.4(4) . . . . ?
C26 C27 C28 C29 -2.2(7) . . . . ?
C211 C27 C28 C29 -178.0(4) . . . . ?
C25 C24 C29 C28 3.4(7) . . . . ?
N21 C24 C29 C28 176.3(4) . . . . ?
C25 C24 C29 C212 -174.6(5) . . . . ?
N21 C24 C29 C212 -1.7(7) . . . . ?
C27 C28 C29 C24 -0.2(7) . . . . ?
C27 C28 C29 C212 177.8(4) . . . . ?
C21 N22 C213 C218 93.6(5) . . . . ?
C23 N22 C213 C218 -89.1(5) . . . . ?
C21 N22 C213 C214 -91.8(6) . . . . ?
C23 N22 C213 C214 85.5(5) . . . . ?
C218 C213 C214 C215 -6.5(7) . . . . ?
N22 C213 C214 C215 179.2(4) . . . . ?
C218 C213 C214 C219 170.6(4) . . . . ?
N22 C213 C214 C219 -3.7(7) . . . . ?
C213 C214 C215 C216 1.3(7) . . . . ?
C219 C214 C215 C216 -176.0(4) . . . . ?
C214 C215 C216 C217 2.5(7) . . . . ?
C214 C215 C216 C220 -178.3(4) . . . . ?
C215 C216 C217 C218 -1.4(7) . . . . ?
C220 C216 C217 C218 179.4(4) . . . . ?
C214 C213 C218 C217 7.5(7) . . . . ?
N22 C213 C218 C217 -178.1(4) . . . . ?
C214 C213 C218 C221 -171.5(5) . . . . ?
N22 C213 C218 C221 2.8(7) . . . . ?
C216 C217 C218 C213 -3.4(7) . . . . ?
C216 C217 C218 C221 175.6(5) . . . . ?
C5 Co2 C4 O4 118(27) . . . . ?
C6 Co2 C4 O4 -122(27) . . . . ?
C7 Co2 C4 O4 1(28) . . . . ?
C4 Co2 C5 O5 52(100) . . . . ?
C6 Co2 C5 O5 -70(100) . . . . ?
C7 Co2 C5 O5 168(100) . . . . ?
C4 Co2 C6 O6 -149(100) . . . . ?
C5 Co2 C6 O6 -26(63) . . . . ?
C7 Co2 C6 O6 92(63) . . . . ?
C4 Co2 C7 O7 93(24) . . . . ?
C5 Co2 C7 O7 -27(25) . . . . ?
C6 Co2 C7 O7 -145(24) . . . . ?
CS3 CS1 CS2 CS3 -57.7(19) 2_665 . . . ?
CS1 CS2 CS3 CS1 55(2) . . . 2_665 ?
CS3 CS1 CS3 CS1 0.000(3) 2_665 . . 2_665 ?
CS2 CS1 CS3 CS1 -134.4(19) . . . 2_665 ?
CS3 CS1 CS3 CS2 134.4(19) 2_665 . . . ?
